data_8100478
loop_
_publ_author_name
'Tinant, Bernard'
'Bayot, Daisy'
'Devillers, Michel'

_publ_section_title
;
Crystal structure of ammonium oxo(peroxo)(pyridine-2,6-dicarboxylato-
N,O,O')aquavanadate(V), (NH~4~)[VO(O~2~)(H~2~O)(C~7~H~3~NO~4~)]
;
_journal_issue 4
_journal_name_full 'Zeitschrift f\"ur Kristallographie - New Crystal Structures'
_journal_page_first 477
_journal_page_last 478
_journal_volume 218
_journal_year 2003
_chemical_formula_sum 'C7 H9 N2 O8 V'
_chemical_formula_weight 300.10
_space_group_IT_number 56
_symmetry_cell_setting orthorhombic
_symmetry_space_group_name_Hall '-P 2ab 2ac'
_symmetry_space_group_name_H-M 'P c c n'
_cell_angle_alpha 90.00
_cell_angle_beta 90.00
_cell_angle_gamma 90.00
_cell_formula_units_Z 8
_cell_length_a 13.575(4)
_cell_length_b 20.603(6)
_cell_length_c 8.026(3)
_cell_measurement_temperature 293(2)
_cell_volume 2244.8(13)
_diffrn_ambient_temperature 293(2)
_exptl_crystal_density_diffrn 1.776
_cod_original_sg_symbol_H-M 'P c c a'
_cod_database_code 8100478

loop_
_symmetry_equiv_pos_as_xyz
'x, y, z'
'-x+1/2, -y+1/2, z'
'x+1/2, -y, -z+1/2'
'-x, y+1/2, -z+1/2'
'-x, -y, -z'
'x-1/2, y-1/2, -z'
'-x-1/2, y, z-1/2'
'x, -y-1/2, z-1/2'

loop_
_atom_site_label
_atom_site_type_symbol
_atom_site_fract_x
_atom_site_fract_y
_atom_site_fract_z
_atom_site_U_iso_or_equiv
_atom_site_adp_type
_atom_site_occupancy
_atom_site_symmetry_multiplicity
_atom_site_Wyckoff_symbol
_atom_site_calc_flag
_atom_site_refinement_flags
_atom_site_disorder_assembly
_atom_site_disorder_group
V1 V 0.42410(5) 0.62661(3) 0.25227(9) 0.0203(2) Uani 1 8 f d . . .
O1 O 0.3680(2) 0.61966(16) 0.0796(4) 0.0340(7) Uani 1 8 f d . . .
O2 O 0.3407(2) 0.68478(16) 0.3680(4) 0.0336(7) Uani 1 8 f d . . .
O3 O 0.3226(2) 0.61786(16) 0.4081(4) 0.0330(7) Uani 1 8 f d . . .
O4 O 0.5266(3) 0.63090(16) 0.4699(4) 0.0302(7) Uani 1 8 f d . . .
N1 N 0.5593(2) 0.59954(16) 0.1521(4) 0.0210(7) Uani 1 8 f d . . .
C2 C 0.6186(3) 0.6449(2) 0.0926(6) 0.0268(9) Uani 1 8 f d . . .
C3 C 0.7104(4) 0.6299(2) 0.0305(7) 0.0368(11) Uani 1 8 f d . . .
C4 C 0.7400(4) 0.5652(2) 0.0353(8) 0.0403(12) Uani 1 8 f d . . .
C5 C 0.6770(3) 0.5182(2) 0.0989(6) 0.0332(10) Uani 1 8 f d . . .
C6 C 0.5863(3) 0.53779(19) 0.1567(5) 0.0229(8) Uani 1 8 f d . . .
C1 C 0.5747(3) 0.7115(2) 0.1099(6) 0.0287(9) Uani 1 8 f d . . .
O5 O 0.4919(2) 0.71190(14) 0.1890(4) 0.0299(7) Uani 1 8 f d . . .
O6 O 0.6162(3) 0.75875(16) 0.0533(6) 0.0497(11) Uani 1 8 f d . . .
C7 C 0.5085(3) 0.49708(19) 0.2416(5) 0.0215(8) Uani 1 8 f d . . .
O7 O 0.4361(2) 0.52945(14) 0.2973(4) 0.0278(7) Uani 1 8 f d . . .
O8 O 0.5188(3) 0.43771(15) 0.2525(4) 0.0360(8) Uani 1 8 f d . . .
N100 N 0.6414(3) 0.3244(2) 0.2620(6) 0.0303(8) Uani 1 8 f d . . .
H3 H 0.752(5) 0.660(3) -0.008(8) 0.059(7) Uiso 1 8 f d . . .
H4 H 0.803(5) 0.554(3) -0.006(8) 0.059(7) Uiso 1 8 f d . . .
H5 H 0.694(5) 0.472(3) 0.113(8) 0.059(7) Uiso 1 8 f d . . .
H4A H 0.521(5) 0.605(3) 0.554(9) 0.059(7) Uiso 1 8 f d . . .
H4B H 0.548(5) 0.666(3) 0.504(8) 0.059(7) Uiso 1 8 f d . . .
H101 H 0.693(6) 0.313(3) 0.222(9) 0.059(7) Uiso 1 8 f d . . .
H102 H 0.655(5) 0.337(3) 0.362(10) 0.059(7) Uiso 1 8 f d . . .
H103 H 0.607(5) 0.291(4) 0.265(8) 0.059(7) Uiso 1 8 f d . . .
H104 H 0.616(5) 0.359(4) 0.221(9) 0.059(7) Uiso 1 8 f d . . .

loop_
_atom_site_aniso_label
_atom_site_aniso_U_11
_atom_site_aniso_U_22
_atom_site_aniso_U_33
_atom_site_aniso_U_23
_atom_site_aniso_U_13
_atom_site_aniso_U_12
V1 0.0161(4) 0.0192(4) 0.0255(4) 0.0001(3) -0.0002(2) 0.0008(2)
O1 0.0313(16) 0.0380(18) 0.0327(17) 0.0001(14) -0.0057(14) 0.0014(14)
O2 0.0286(16) 0.0308(16) 0.0415(19) -0.0037(14) 0.0024(14) 0.0081(13)
O3 0.0250(15) 0.0343(17) 0.0396(18) 0.0006(14) 0.0084(14) -0.0022(13)
O4 0.0336(17) 0.0261(16) 0.0308(17) 0.0023(13) -0.0072(14) -0.0060(13)
N1 0.0184(15) 0.0181(15) 0.0265(17) 0.0015(13) 0.0006(13) 0.0006(12)
C2 0.0220(19) 0.023(2) 0.035(2) 0.0043(17) 0.0032(17) -0.0002(16)
C3 0.029(2) 0.028(2) 0.053(3) 0.004(2) 0.011(2) -0.0043(18)
C4 0.025(2) 0.036(2) 0.061(3) -0.006(2) 0.013(2) 0.0019(19)
C5 0.031(2) 0.024(2) 0.044(3) -0.0030(19) 0.005(2) 0.0063(18)
C6 0.0245(19) 0.0165(17) 0.028(2) -0.0009(15) -0.0026(16) 0.0013(15)
C1 0.0227(19) 0.0207(19) 0.043(3) 0.0083(18) 0.0019(18) 0.0006(15)
O5 0.0266(15) 0.0181(13) 0.0450(18) 0.0071(13) 0.0036(14) 0.0028(11)
O6 0.0352(18) 0.0232(17) 0.091(3) 0.0206(18) 0.013(2) -0.0006(14)
C7 0.029(2) 0.0164(17) 0.0196(18) 0.0001(14) -0.0015(15) -0.0022(15)
O7 0.0276(15) 0.0198(14) 0.0360(17) 0.0009(12) 0.0045(13) -0.0042(12)
O8 0.050(2) 0.0170(14) 0.0407(19) 0.0041(13) 0.0099(16) 0.0019(14)
N100 0.031(2) 0.0252(19) 0.035(2) 0.0009(16) 0.0050(17) 0.0015(16)

loop_
_geom_bond_atom_site_label_1
_geom_bond_atom_site_label_2
_geom_bond_distance
_geom_bond_site_symmetry_2
_geom_bond_publ_flag
V1 O1 1.588(3) . ?
V1 O3 1.869(3) . ?
V1 O2 1.892(3) . ?
V1 O7 2.041(3) . ?
V1 O5 2.048(3) . ?
V1 N1 2.080(3) . ?
V1 O4 2.235(3) . ?
O2 O3 1.437(4) . ?
O4 H4A 0.86(7) . ?
O4 H4B 0.84(7) . ?
N1 C2 1.323(5) . ?
N1 C6 1.324(5) . ?
C2 C3 1.377(6) . ?
C2 C1 1.502(6) . ?
C3 C4 1.392(7) . ?
C3 H3 0.89(7) . ?
C4 C5 1.388(7) . ?
C4 H4 0.94(7) . ?
C5 C6 1.375(6) . ?
C5 H5 1.00(7) . ?
C6 C7 1.512(6) . ?
C1 O6 1.213(5) . ?
C1 O5 1.291(5) . ?
C7 O8 1.234(5) . ?
C7 O7 1.268(5) . ?
N100 H101 0.80(8) . ?
N100 H102 0.87(8) . ?
N100 H103 0.83(8) . ?
N100 H104 0.87(8) . ?
